data_4301292
loop_
_publ_author_name
'Daniel L. Reger'
'Elizabeth A. Foley'
'Mark D. Smith'

_publ_contact_author_address
;
Department of Chemistry and Biochemistry
University of South Carolina
Columbia, South Carolina 29208
USA
;
_publ_contact_author_email reger@mail.chem.sc.edu
_publ_contact_author_fax '1 803 777 9521'
_publ_contact_author_name 'Professor Daniel L. Reger'
_publ_contact_author_phone '1 803 777 2587'
_publ_section_title
;
Mononuclear Metallacyclic Silver(I) Complexes of Third Generation
Bis(1-pyrazolyl)methane Ligands
;
_journal_name_full 'Inorganic Chemistry'
_journal_page_first 936
_journal_page_last 945
_journal_paper_doi 10.1021/ic801594q
_journal_volume 48
_journal_year 2009
_chemical_formula_moiety 'C24 H26 Ag N8 O2, B F4'
_chemical_formula_sum 'C24 H26 Ag B F4 N8 O2'
_chemical_formula_weight 653.21
_chemical_name_systematic
; 
 ? 
;
_space_group_IT_number 2
_symmetry_cell_setting triclinic
_symmetry_space_group_name_Hall '-P 1'
_symmetry_space_group_name_H-M 'P -1'
_atom_sites_solution_hydrogens geom
_atom_sites_solution_primary direct
_atom_sites_solution_secondary difmap
_audit_creation_method SHELXL-97
_cell_angle_alpha 88.1160(10)
_cell_angle_beta 83.6710(10)
_cell_angle_gamma 82.7320(10)
_cell_formula_units_Z 4
_cell_length_a 8.4029(5)
_cell_length_b 17.5838(11)
_cell_length_c 18.3807(12)
_cell_measurement_reflns_used 9451
_cell_measurement_temperature 150(1)
_cell_measurement_theta_max 26.384
_cell_measurement_theta_min 2.230
_cell_volume 2677.1(3)
_computing_cell_refinement 'SAINT-Plus Version 6.45 (Bruker, 2001)'
_computing_data_collection 'SMART Version 5.625 (Bruker, 2001)'
_computing_data_reduction 'SAINT-Plus Version 6.45'
_computing_molecular_graphics various
_computing_publication_material 'SHELXTL Version 6.14 (Bruker, 2000)'
_computing_structure_refinement 'SHELXL-97 (Sheldrick, 1997)'
_computing_structure_solution 'SHELXS-97 (Sheldrick, 1990)'
_diffrn_ambient_temperature 150(1)
_diffrn_measured_fraction_theta_full 0.999
_diffrn_measured_fraction_theta_max 0.999
_diffrn_measurement_device_type 'Bruker SMART APEX CCD diffractometer'
_diffrn_measurement_method 'omega scans'
_diffrn_radiation_monochromator graphite
_diffrn_radiation_source 'fine-focus sealed tube'
_diffrn_radiation_type MoK\a
_diffrn_radiation_wavelength 0.71073
_diffrn_reflns_av_R_equivalents 0.0254
_diffrn_reflns_av_sigmaI/netI 0.0241
_diffrn_reflns_limit_h_max 10
_diffrn_reflns_limit_h_min -10
_diffrn_reflns_limit_k_max 21
_diffrn_reflns_limit_k_min -21
_diffrn_reflns_limit_l_max 22
_diffrn_reflns_limit_l_min -22
_diffrn_reflns_number 32348
_diffrn_reflns_theta_full 26.39
_diffrn_reflns_theta_max 26.39
_diffrn_reflns_theta_min 1.17
_exptl_absorpt_coefficient_mu 0.820
_exptl_absorpt_correction_T_max 1.0000
_exptl_absorpt_correction_T_min 0.8986
_exptl_absorpt_correction_type multi-scan
_exptl_absorpt_process_details 'SADABS Version 2.05 (Bruker, 2001)'
_exptl_crystal_colour colorless
_exptl_crystal_density_diffrn 1.621
_exptl_crystal_density_meas 0
_exptl_crystal_density_method 'not measured'
_exptl_crystal_description prism
_exptl_crystal_F_000 1320
_exptl_crystal_size_max 0.48
_exptl_crystal_size_mid 0.42
_exptl_crystal_size_min 0.34
_refine_diff_density_max 1.483
_refine_diff_density_min -1.712
_refine_diff_density_rms 0.080
_refine_ls_extinction_method none
_refine_ls_goodness_of_fit_ref 1.033
_refine_ls_hydrogen_treatment constr
_refine_ls_matrix_type full
_refine_ls_number_parameters 790
_refine_ls_number_reflns 10968
_refine_ls_number_restraints 12
_refine_ls_restrained_S_all 1.034
_refine_ls_R_factor_all 0.0426
_refine_ls_R_factor_gt 0.0382
_refine_ls_shift/su_max 0.001
_refine_ls_shift/su_mean 0.000
_refine_ls_structure_factor_coef Fsqd
_refine_ls_weighting_details 'calc w=1/[\s^2^(Fo^2^)+(0.0510P)^2^+3.3763P] where P=(Fo^2^+2Fc^2^)/3'
_refine_ls_weighting_scheme calc
_refine_ls_wR_factor_gt 0.1012
_refine_ls_wR_factor_ref 0.1052
_reflns_number_gt 9771
_reflns_number_total 10968
_reflns_threshold_expression >2sigma(I)
_cod_data_source_file ic801594q_si_001_8.cif
_cod_data_source_block 4b
_cod_depositor_comments
;
The following automatic conversions were performed:
'_symmetry_cell_setting' value 'Triclinic' changed to 'triclinic'
according to '/home/saulius/struct/CIF-dictionaries/cif_core.dic'
dictionary named 'cif_core.dic' version 2.4.1 from 2010-06-29.

Automatic conversion script
Id: cif_fix_enum 1527 2010-12-29 10:47:43Z saulius 
;
_cod_database_code 4301292

loop_
_symmetry_equiv_pos_as_xyz
'x, y, z'
'-x, -y, -z'

loop_
_atom_site_label
_atom_site_type_symbol
_atom_site_fract_x
_atom_site_fract_y
_atom_site_fract_z
_atom_site_U_iso_or_equiv
_atom_site_adp_type
_atom_site_occupancy
_atom_site_symmetry_multiplicity
_atom_site_calc_flag
_atom_site_refinement_flags
_atom_site_disorder_assembly
_atom_site_disorder_group
Ag1 Ag 0.66834(3) 0.199862(13) 0.067722(12) 0.04027(8) Uani 1 1 d . . .
C1 C 0.5930(3) 0.34557(15) -0.05333(14) 0.0299(5) Uani 1 1 d . . .
H1 H 0.5635 0.3866 -0.0902 0.036 Uiso 1 1 calc R . .
C2 C 0.9705(3) 0.10194(15) 0.16149(14) 0.0308(5) Uani 1 1 d . . .
H2 H 1.0468 0.0746 0.1946 0.037 Uiso 1 1 calc R . .
C11 C 0.3400(3) 0.40892(16) 0.01595(15) 0.0363(6) Uani 1 1 d . . .
H11 H 0.3151 0.4498 -0.0176 0.044 Uiso 1 1 calc R . .
C12 C 0.2562(4) 0.39594(19) 0.08249(16) 0.0428(7) Uani 1 1 d . . .
H12 H 0.1617 0.4254 0.1045 0.051 Uiso 1 1 calc R . .
C13 C 0.3395(3) 0.33035(19) 0.11085(15) 0.0414(6) Uani 1 1 d . . .
H13 H 0.3087 0.3074 0.1569 0.050 Uiso 1 1 calc R . .
C21 C 0.5581(3) 0.26055(18) -0.15601(15) 0.0383(6) Uani 1 1 d . . .
H21 H 0.5122 0.2985 -0.1882 0.046 Uiso 1 1 calc R . .
C22 C 0.5900(4) 0.18397(19) -0.16829(16) 0.0453(7) Uani 1 1 d . . .
H22 H 0.5716 0.1577 -0.2103 0.054 Uiso 1 1 calc R . .
C23 C 0.6554(4) 0.15251(17) -0.10626(17) 0.0422(7) Uani 1 1 d . . .
H23 H 0.6894 0.0994 -0.0993 0.051 Uiso 1 1 calc R . .
C31 C 0.7723(4) 0.03012(15) 0.23896(14) 0.0353(6) Uani 1 1 d . . .
H31 H 0.8377 0.0120 0.2764 0.042 Uiso 1 1 calc R . .
C32 C 0.6155(4) 0.01829(16) 0.23523(16) 0.0400(6) Uani 1 1 d . . .
H32 H 0.5505 -0.0097 0.2691 0.048 Uiso 1 1 calc R . .
C33 C 0.5713(3) 0.05598(15) 0.17115(15) 0.0350(6) Uani 1 1 d . . .
H33 H 0.4677 0.0579 0.1546 0.042 Uiso 1 1 calc R . .
C41 C 1.0291(4) 0.21624(18) 0.22709(15) 0.0402(6) Uani 1 1 d . . .
H41 H 1.0995 0.1907 0.2596 0.048 Uiso 1 1 calc R . .
C42 C 0.9823(4) 0.29324(19) 0.22255(16) 0.0456(7) Uani 1 1 d . . .
H42 H 1.0125 0.3320 0.2511 0.055 Uiso 1 1 calc R . .
C43 C 0.8807(4) 0.30288(17) 0.16697(16) 0.0405(6) Uani 1 1 d . . .
H43 H 0.8293 0.3510 0.1515 0.049 Uiso 1 1 calc R . .
C91 C 0.7533(3) 0.36022(16) -0.02894(15) 0.0338(5) Uani 1 1 d . . .
H91A H 0.7371 0.4029 0.0060 0.041 Uiso 1 1 calc R . .
H91B H 0.8048 0.3138 -0.0048 0.041 Uiso 1 1 calc R . .
C92 C 1.0197(3) 0.36057(18) -0.0863(2) 0.0465(7) Uani 1 1 d . . .
H92A H 1.0430 0.3767 -0.0379 0.056 Uiso 1 1 calc R . .
H92B H 1.0822 0.3891 -0.1244 0.056 Uiso 1 1 calc R . .
C93 C 1.0723(3) 0.27591(17) -0.09441(15) 0.0366(6) Uani 1 1 d . . .
C94 C 1.1496(3) 0.23297(16) -0.04131(15) 0.0350(6) Uani 1 1 d . . .
H94 H 1.1723 0.2571 0.0012 0.042 Uiso 1 1 calc R . .
C95 C 1.1948(3) 0.15395(17) -0.04989(16) 0.0381(6) Uani 1 1 d . . .
C96 C 1.1595(4) 0.11971(19) -0.11160(18) 0.0486(7) Uani 1 1 d . . .
H96 H 1.1883 0.0661 -0.1175 0.058 Uiso 1 1 calc R . .
C97 C 1.0834(4) 0.1621(2) -0.16451(19) 0.0563(9) Uani 1 1 d . . .
H97 H 1.0605 0.1378 -0.2069 0.068 Uiso 1 1 calc R . .
C98 C 1.0403(4) 0.2396(2) -0.15626(16) 0.0490(8) Uani 1 1 d . . .
H98 H 0.9880 0.2687 -0.1932 0.059 Uiso 1 1 calc R . .
C99 C 1.2811(4) 0.1065(2) 0.00693(18) 0.0466(7) Uani 1 1 d . . .
H99A H 1.2983 0.0522 -0.0080 0.056 Uiso 1 1 calc R . .
H99B H 1.3885 0.1236 0.0085 0.056 Uiso 1 1 calc R . .
C100 C 1.0425(3) 0.08538(16) 0.08334(15) 0.0353(6) Uani 1 1 d . . .
H10A H 1.0522 0.0298 0.0737 0.042 Uiso 1 1 calc R . .
H10B H 0.9748 0.1136 0.0480 0.042 Uiso 1 1 calc R . .
N11 N 0.4674(3) 0.30365(14) 0.06571(12) 0.0347(5) Uani 1 1 d . . .
N12 N 0.4646(3) 0.35248(12) 0.00715(11) 0.0296(4) Uani 1 1 d . . .
N21 N 0.6648(3) 0.20595(13) -0.05753(12) 0.0348(5) Uani 1 1 d . . .
N22 N 0.6037(3) 0.27248(13) -0.08948(11) 0.0304(4) Uani 1 1 d . . .
N31 N 0.6934(3) 0.08897(12) 0.13616(12) 0.0301(4) Uani 1 1 d . . .
N32 N 0.8165(3) 0.07264(12) 0.17888(11) 0.0295(4) Uani 1 1 d . . .
N41 N 0.8652(3) 0.23603(13) 0.13846(13) 0.0356(5) Uani 1 1 d . . .
N42 N 0.9566(3) 0.18343(13) 0.17682(12) 0.0316(5) Uani 1 1 d . . .
O1 O 0.8509(2) 0.37944(12) -0.09300(12) 0.0436(5) Uani 1 1 d . . .
O2 O 1.1973(2) 0.11115(13) 0.07797(11) 0.0435(5) Uani 1 1 d . . .
Ag2 Ag 0.04556(3) 0.297357(15) 0.436591(14) 0.05013(9) Uani 1 1 d . . .
C3 C -0.0304(3) 0.15295(17) 0.55821(17) 0.0419(7) Uani 1 1 d D . .
H3 H -0.0678 0.1140 0.5949 0.050 Uiso 1 1 calc R A 1
C4 C 0.3265(3) 0.41025(15) 0.35685(15) 0.0333(5) Uani 1 1 d D . .
H4 H 0.3996 0.4410 0.3248 0.040 Uiso 1 1 calc R B 1
C51 C -0.2214(3) 0.09669(16) 0.48632(16) 0.0380(6) Uani 1 1 d . . .
H51 H -0.2486 0.0567 0.5196 0.046 Uiso 1 1 calc R C .
C52 C -0.2758(4) 0.11182(18) 0.41894(16) 0.0446(7) Uani 1 1 d . C .
H52 H -0.3484 0.0853 0.3963 0.053 Uiso 1 1 calc R . .
C53 C -0.2014(4) 0.17423(19) 0.39129(16) 0.0468(7) Uani 1 1 d . . .
H53 H -0.2163 0.1978 0.3449 0.056 Uiso 1 1 calc R C .
C61 C -0.1573(4) 0.2414(2) 0.65853(17) 0.0506(8) Uani 1 1 d . . .
H61 H -0.2092 0.2057 0.6897 0.061 Uiso 1 1 calc R C .
C62 C -0.1591(4) 0.3175(2) 0.67094(19) 0.0555(9) Uani 1 1 d . C .
H62 H -0.2118 0.3454 0.7120 0.067 Uiso 1 1 calc R . .
C63 C -0.0672(4) 0.3455(2) 0.61060(18) 0.0497(8) Uani 1 1 d . . .
H63 H -0.0470 0.3974 0.6041 0.060 Uiso 1 1 calc R C .
C71 C 0.1240(4) 0.48478(16) 0.28290(16) 0.0388(6) Uani 1 1 d . . .
H71 H 0.1964 0.5059 0.2467 0.047 Uiso 1 1 calc R C .
C72 C -0.0409(4) 0.49566(17) 0.28728(17) 0.0431(7) Uani 1 1 d . C .
H72 H -0.1060 0.5255 0.2551 0.052 Uiso 1 1 calc R . .
C73 C -0.0928(3) 0.45373(16) 0.34899(16) 0.0370(6) Uani 1 1 d . . .
H73 H -0.2029 0.4507 0.3659 0.044 Uiso 1 1 calc R C .
C81 C 0.4894(3) 0.30487(17) 0.28226(15) 0.0367(6) Uani 1 1 d . . .
H81 H 0.5580 0.3347 0.2521 0.044 Uiso 1 1 calc R C .
C82 C 0.4910(4) 0.22720(18) 0.28096(16) 0.0423(7) Uani 1 1 d . C .
H82 H 0.5598 0.1921 0.2499 0.051 Uiso 1 1 calc R . .
C83 C 0.3705(4) 0.21051(17) 0.33476(17) 0.0408(6) Uani 1 1 d . . .
H83 H 0.3439 0.1603 0.3466 0.049 Uiso 1 1 calc R C .
C101 C 0.1531(9) 0.1410(6) 0.5526(5) 0.0341(12) Uani 0.413(6) 1 d PD C 1
H10C H 0.1949 0.0942 0.5246 0.041 Uiso 0.413(6) 1 calc PR C 1
H10D H 0.1970 0.1853 0.5265 0.041 Uiso 0.413(6) 1 calc PR C 1
O3A O 0.2028(7) 0.1335(4) 0.6240(4) 0.0415(15) Uani 0.413(6) 1 d PD C 1
C102 C 0.3713(10) 0.1420(5) 0.6232(6) 0.048(2) Uani 0.413(6) 1 d P C 1
H10E H 0.4335 0.1118 0.5826 0.057 Uiso 0.413(6) 1 calc PR C 1
H10F H 0.4098 0.1209 0.6696 0.057 Uiso 0.413(6) 1 calc PR C 1
C103 C 0.4033(11) 0.2242(4) 0.6139(4) 0.039(3) Uani 0.413(6) 1 d PG C 1
C104 C 0.4781(12) 0.2514(4) 0.5484(3) 0.0309(6) Uani 0.413(6) 1 d PG C 1
H104 H 0.5139 0.2173 0.5093 0.037 Uiso 0.413(6) 1 calc PR C 1
C105 C 0.5006(9) 0.3285(4) 0.5405(3) 0.0288(18) Uani 0.413(6) 1 d PG C 1
C106 C 0.4482(7) 0.3784(3) 0.5980(4) 0.0370(17) Uani 0.413(6) 1 d PG C 1
H106 H 0.4635 0.4310 0.5926 0.044 Uiso 0.413(6) 1 calc PR C 1
C107 C 0.3733(10) 0.3513(4) 0.6634(4) 0.041(3) Uani 0.413(6) 1 d PG C 1
H107 H 0.3376 0.3854 0.7026 0.049 Uiso 0.413(6) 1 calc PR C 1
C108 C 0.3508(9) 0.2742(5) 0.6714(3) 0.036(2) Uani 0.413(6) 1 d PG C 1
H108 H 0.2998 0.2557 0.7160 0.044 Uiso 0.413(6) 1 calc PR C 1
C109 C 0.5828(9) 0.3546(4) 0.4684(4) 0.0346(17) Uani 0.413(6) 1 d P C 1
H10G H 0.6975 0.3582 0.4739 0.042 Uiso 0.413(6) 1 calc PR C 1
H10H H 0.5794 0.3158 0.4310 0.042 Uiso 0.413(6) 1 calc PR C 1
O4A O 0.5092(7) 0.4274(4) 0.4435(3) 0.0335(13) Uani 0.413(6) 1 d PD C 1
C110 C 0.3421(13) 0.4328(8) 0.4352(5) 0.0333(18) Uani 0.413(6) 1 d PD C 1
H11A H 0.2899 0.4858 0.4442 0.040 Uiso 0.413(6) 1 calc PR C 1
H11B H 0.2891 0.3979 0.4707 0.040 Uiso 0.413(6) 1 calc PR C 1
C201 C 0.1459(6) 0.1275(4) 0.5251(3) 0.0341(12) Uani 0.587(6) 1 d PD C 2
H20A H 0.1496 0.0854 0.4902 0.041 Uiso 0.587(6) 1 calc PR C 2
H20B H 0.1932 0.1710 0.4992 0.041 Uiso 0.587(6) 1 calc PR C 2
O3B O 0.2312(4) 0.1019(2) 0.5861(3) 0.0387(10) Uani 0.587(6) 1 d PD C 2
C202 C 0.3937(6) 0.1209(3) 0.5789(4) 0.0383(12) Uani 0.587(6) 1 d P C 2
H20C H 0.4422 0.1131 0.5277 0.046 Uiso 0.587(6) 1 calc PR C 2
H20D H 0.4588 0.0863 0.6110 0.046 Uiso 0.587(6) 1 calc PR C 2
C203 C 0.3980(8) 0.2033(3) 0.5994(3) 0.0319(16) Uani 0.587(6) 1 d PG C 2
C204 C 0.4678(9) 0.2546(3) 0.5513(2) 0.0309(6) Uani 0.587(6) 1 d PG C 2
H204 H 0.5161 0.2383 0.5042 0.037 Uiso 0.587(6) 1 calc PR C 2
C205 C 0.4673(6) 0.3296(3) 0.5715(3) 0.0385(16) Uani 0.587(6) 1 d PG C 2
C206 C 0.3971(7) 0.3533(3) 0.6399(3) 0.0409(19) Uani 0.587(6) 1 d PG C 2
H206 H 0.3969 0.4049 0.6538 0.049 Uiso 0.587(6) 1 calc PR C 2
C207 C 0.3274(7) 0.3020(4) 0.6880(2) 0.047(2) Uani 0.587(6) 1 d PG C 2
H207 H 0.2791 0.3183 0.7350 0.057 Uiso 0.587(6) 1 calc PR C 2
C208 C 0.3278(5) 0.2270(3) 0.6678(2) 0.0424(13) Uani 0.587(6) 1 d PG C 2
H208 H 0.2799 0.1917 0.7009 0.051 Uiso 0.587(6) 1 calc PR C 2
C209 C 0.5501(7) 0.3867(3) 0.5207(3) 0.0462(15) Uani 0.587(6) 1 d P C 2
H20E H 0.5193 0.4388 0.5404 0.055 Uiso 0.587(6) 1 calc PR C 2
H20F H 0.6684 0.3743 0.5206 0.055 Uiso 0.587(6) 1 calc PR C 2
O4B O 0.5108(5) 0.3870(3) 0.4470(2) 0.0401(10) Uani 0.587(6) 1 d PD C 2
C210 C 0.3452(9) 0.4104(4) 0.4389(3) 0.0333(18) Uani 0.587(6) 1 d PD C 2
H21A H 0.3118 0.4624 0.4586 0.040 Uiso 0.587(6) 1 calc PR C 2
H21B H 0.2771 0.3745 0.4659 0.040 Uiso 0.587(6) 1 calc PR C 2
N51 N -0.1069(3) 0.19713(15) 0.43745(13) 0.0424(6) Uani 1 1 d . C .
N52 N -0.1224(3) 0.14896(13) 0.49644(12) 0.0349(5) Uani 1 1 d . C .
N61 N -0.0113(3) 0.29037(15) 0.56320(14) 0.0428(6) Uani 1 1 d . C .
N62 N -0.0680(3) 0.22607(15) 0.59365(13) 0.0396(5) Uani 1 1 d . C .
N71 N 0.0314(3) 0.41824(13) 0.38152(12) 0.0324(5) Uani 1 1 d . C .
N72 N 0.1645(3) 0.43839(12) 0.33976(12) 0.0305(4) Uani 1 1 d . C .
N81 N 0.2971(3) 0.27338(13) 0.36765(13) 0.0362(5) Uani 1 1 d . C .
N82 N 0.3722(3) 0.33111(12) 0.33445(12) 0.0300(4) Uani 1 1 d . C .
B1 B 0.2194(4) 0.0031(2) 0.3256(2) 0.0515(10) Uani 1 1 d . . .
F1 F 0.2391(3) 0.05096(15) 0.26615(13) 0.0748(7) Uani 1 1 d . . .
F2 F 0.3109(4) 0.03011(14) 0.37940(14) 0.0818(7) Uani 1 1 d . . .
F3 F 0.2918(3) -0.06914(12) 0.31588(12) 0.0657(6) Uani 1 1 d . . .
F4 F 0.0652(3) 0.00659(17) 0.3555(2) 0.1053(11) Uani 1 1 d . . .
B2 B 0.4093(4) 0.49225(18) 0.81424(18) 0.0368(7) Uani 1 1 d . . .
F5 F 0.3764(2) 0.53351(12) 0.75138(11) 0.0555(5) Uani 1 1 d . . .
F6 F 0.3240(2) 0.43033(11) 0.82350(11) 0.0548(5) Uani 1 1 d . . .
F7 F 0.3775(5) 0.53708(15) 0.87277(14) 0.0989(10) Uani 1 1 d . . .
F8 F 0.5711(3) 0.46236(16) 0.80603(17) 0.0894(9) Uani 1 1 d . . .

loop_
_atom_site_aniso_label
_atom_site_aniso_U_11
_atom_site_aniso_U_22
_atom_site_aniso_U_33
_atom_site_aniso_U_23
_atom_site_aniso_U_13
_atom_site_aniso_U_12
Ag1 0.03639(12) 0.04383(13) 0.04154(13) 0.01834(9) -0.01241(9) -0.00642(9)
C1 0.0286(12) 0.0326(13) 0.0279(12) 0.0063(10) -0.0020(10) -0.0040(10)
C2 0.0274(12) 0.0344(13) 0.0294(12) 0.0056(10) -0.0040(10) -0.0001(10)
C11 0.0327(13) 0.0372(14) 0.0381(14) -0.0009(11) -0.0071(11) 0.0027(11)
C12 0.0329(14) 0.0569(18) 0.0360(15) -0.0072(13) -0.0014(11) 0.0047(13)
C13 0.0337(14) 0.0609(19) 0.0283(13) 0.0016(12) -0.0006(11) -0.0041(13)
C21 0.0358(14) 0.0531(17) 0.0266(13) 0.0008(12) -0.0041(11) -0.0072(12)
C22 0.0451(16) 0.0565(19) 0.0354(15) -0.0106(13) 0.0020(12) -0.0136(14)
C23 0.0417(16) 0.0383(15) 0.0454(16) -0.0042(12) 0.0070(13) -0.0094(12)
C31 0.0454(15) 0.0306(13) 0.0254(12) 0.0056(10) 0.0044(11) 0.0037(11)
C32 0.0443(16) 0.0349(14) 0.0363(14) 0.0074(11) 0.0113(12) -0.0031(12)
C33 0.0325(13) 0.0325(13) 0.0389(14) 0.0005(11) 0.0040(11) -0.0061(11)
C41 0.0383(15) 0.0574(18) 0.0273(13) 0.0021(12) -0.0034(11) -0.0158(13)
C42 0.0539(18) 0.0499(18) 0.0354(15) -0.0076(13) 0.0041(13) -0.0216(14)
C43 0.0407(15) 0.0358(14) 0.0436(16) -0.0016(12) 0.0062(12) -0.0087(12)
C91 0.0304(13) 0.0336(13) 0.0372(14) 0.0050(11) -0.0024(11) -0.0062(10)
C92 0.0280(14) 0.0441(16) 0.067(2) 0.0136(15) -0.0028(13) -0.0098(12)
C93 0.0241(12) 0.0451(15) 0.0395(14) 0.0070(12) 0.0028(10) -0.0072(11)
C94 0.0258(12) 0.0443(15) 0.0354(14) 0.0001(11) 0.0005(10) -0.0096(11)
C95 0.0268(13) 0.0463(16) 0.0387(15) 0.0084(12) 0.0060(11) -0.0057(11)
C96 0.0442(17) 0.0472(17) 0.0513(18) -0.0119(14) 0.0099(14) -0.0038(14)
C97 0.057(2) 0.071(2) 0.0402(17) -0.0153(16) -0.0015(15) -0.0061(17)
C98 0.0440(17) 0.070(2) 0.0316(15) 0.0060(14) -0.0030(12) -0.0031(15)
C99 0.0326(15) 0.0531(18) 0.0498(18) 0.0103(14) 0.0049(13) 0.0000(13)
C100 0.0290(13) 0.0407(14) 0.0336(13) 0.0015(11) 0.0029(10) -0.0009(11)
N11 0.0321(11) 0.0433(13) 0.0280(11) 0.0079(9) -0.0038(9) -0.0030(10)
N12 0.0266(10) 0.0342(11) 0.0275(10) 0.0033(8) -0.0027(8) -0.0028(8)
N21 0.0355(12) 0.0329(12) 0.0346(12) 0.0045(9) -0.0008(9) -0.0030(9)
N22 0.0285(10) 0.0359(11) 0.0262(10) 0.0032(8) -0.0004(8) -0.0051(9)
N31 0.0307(11) 0.0301(11) 0.0289(10) 0.0037(8) -0.0023(8) -0.0038(9)
N32 0.0307(11) 0.0307(11) 0.0250(10) 0.0038(8) 0.0003(8) -0.0001(8)
N41 0.0340(12) 0.0332(12) 0.0398(12) 0.0045(9) -0.0058(10) -0.0040(9)
N42 0.0293(11) 0.0361(12) 0.0295(11) 0.0020(9) -0.0051(8) -0.0033(9)
O1 0.0278(10) 0.0471(12) 0.0535(12) 0.0213(10) 0.0003(9) -0.0057(8)
O2 0.0299(10) 0.0603(13) 0.0392(11) 0.0059(9) -0.0011(8) -0.0052(9)
Ag2 0.03741(13) 0.05516(16) 0.05389(15) 0.03067(12) 0.00410(10) -0.00652(10)
C3 0.0307(14) 0.0456(16) 0.0498(17) 0.0269(13) -0.0084(12) -0.0101(12)
C4 0.0257(12) 0.0352(13) 0.0395(14) -0.0023(11) -0.0024(10) -0.0065(10)
C51 0.0392(15) 0.0329(14) 0.0385(14) 0.0018(11) 0.0059(11) -0.0012(11)
C52 0.0505(17) 0.0469(17) 0.0341(14) -0.0059(12) 0.0047(13) -0.0042(14)
C53 0.0496(18) 0.0580(19) 0.0289(14) 0.0068(13) 0.0040(12) -0.0012(14)
C61 0.0424(16) 0.080(2) 0.0340(15) 0.0142(15) -0.0070(13) -0.0264(16)
C62 0.0480(18) 0.082(3) 0.0393(17) 0.0021(16) -0.0073(14) -0.0165(17)
C63 0.0455(17) 0.060(2) 0.0459(17) 0.0102(15) -0.0124(14) -0.0113(15)
C71 0.0452(16) 0.0338(14) 0.0382(14) 0.0095(11) -0.0046(12) -0.0110(12)
C72 0.0431(16) 0.0394(15) 0.0480(17) 0.0141(13) -0.0141(13) -0.0058(12)
C73 0.0312(13) 0.0354(14) 0.0444(15) 0.0051(12) -0.0074(11) -0.0022(11)
C81 0.0366(14) 0.0415(15) 0.0298(13) 0.0011(11) 0.0027(11) -0.0023(11)
C82 0.0473(17) 0.0427(16) 0.0353(14) -0.0045(12) -0.0058(12) 0.0024(13)
C83 0.0401(15) 0.0333(14) 0.0507(17) 0.0072(12) -0.0155(13) -0.0042(12)
C101 0.0279(16) 0.035(3) 0.042(4) 0.008(3) -0.018(2) -0.0060(15)
O3A 0.038(3) 0.047(3) 0.044(3) 0.021(3) -0.019(3) -0.014(2)
C102 0.036(4) 0.043(5) 0.067(6) 0.020(4) -0.021(4) -0.009(3)
C103 0.030(4) 0.038(5) 0.052(6) 0.011(4) -0.016(4) -0.004(4)
C104 0.0249(14) 0.0363(14) 0.0318(13) 0.0021(11) -0.0077(10) -0.0014(11)
C105 0.016(3) 0.034(4) 0.036(5) 0.013(4) -0.002(3) -0.004(3)
C106 0.039(4) 0.034(4) 0.040(5) -0.006(3) -0.009(3) -0.006(3)
C107 0.037(4) 0.061(7) 0.025(5) -0.010(4) 0.000(3) -0.003(4)
C108 0.034(4) 0.047(7) 0.030(4) 0.006(4) -0.005(3) -0.008(4)
C109 0.027(3) 0.038(4) 0.038(4) 0.012(3) -0.007(3) -0.004(3)
O4A 0.032(3) 0.028(3) 0.044(3) 0.005(3) -0.013(2) -0.009(3)
C110 0.0303(14) 0.028(5) 0.0432(17) -0.011(2) -0.0095(13) 0.000(2)
C201 0.0279(16) 0.035(3) 0.042(4) 0.008(3) -0.018(2) -0.0060(15)
O3B 0.0304(18) 0.041(2) 0.046(2) 0.0181(19) -0.0119(17) -0.0077(15)
C202 0.028(2) 0.036(3) 0.051(3) 0.012(2) -0.008(2) -0.0029(19)
C203 0.023(3) 0.039(4) 0.035(3) 0.008(3) -0.010(2) -0.004(2)
C204 0.0249(14) 0.0363(14) 0.0318(13) 0.0021(11) -0.0077(10) -0.0014(11)
C205 0.026(3) 0.046(4) 0.046(4) 0.011(4) -0.014(3) -0.009(3)
C206 0.039(3) 0.044(4) 0.041(5) -0.011(3) -0.012(3) 0.000(3)
C207 0.045(4) 0.062(5) 0.035(3) -0.012(3) -0.011(3) -0.001(4)
C208 0.035(3) 0.060(4) 0.033(3) 0.006(3) -0.008(2) -0.005(3)
C209 0.046(3) 0.045(3) 0.054(4) 0.010(3) -0.025(3) -0.017(2)
O4B 0.033(2) 0.042(3) 0.049(2) 0.010(2) -0.0137(17) -0.013(2)
C210 0.0303(14) 0.028(5) 0.0432(17) -0.011(2) -0.0095(13) 0.000(2)
N51 0.0383(13) 0.0481(14) 0.0375(13) 0.0179(11) 0.0028(10) -0.0036(11)
N52 0.0312(11) 0.0359(12) 0.0344(12) 0.0104(9) 0.0033(9) -0.0002(9)
N61 0.0385(13) 0.0480(14) 0.0426(13) 0.0174(11) -0.0057(10) -0.0118(11)
N62 0.0321(12) 0.0549(15) 0.0352(12) 0.0183(11) -0.0102(9) -0.0173(11)
N71 0.0268(11) 0.0350(11) 0.0343(11) 0.0047(9) -0.0012(9) -0.0030(9)
N72 0.0285(11) 0.0293(11) 0.0342(11) 0.0031(9) -0.0034(9) -0.0060(8)
N81 0.0306(11) 0.0346(12) 0.0428(13) 0.0120(10) -0.0041(9) -0.0051(9)
N82 0.0266(10) 0.0325(11) 0.0309(11) 0.0034(9) -0.0018(8) -0.0052(8)
B1 0.0362(17) 0.048(2) 0.063(2) 0.0298(18) 0.0040(16) 0.0040(15)
F1 0.0539(12) 0.0948(17) 0.0773(15) 0.0552(13) -0.0223(11) -0.0170(11)
F2 0.115(2) 0.0697(15) 0.0646(14) 0.0106(12) -0.0122(14) -0.0272(14)
F3 0.0661(13) 0.0496(11) 0.0735(14) 0.0039(10) 0.0127(11) 0.0043(10)
F4 0.0422(12) 0.0907(19) 0.165(3) 0.0623(19) 0.0246(15) 0.0120(12)
B2 0.0387(16) 0.0342(15) 0.0401(16) 0.0093(13) -0.0134(13) -0.0100(13)
F5 0.0553(11) 0.0611(12) 0.0550(11) 0.0323(9) -0.0178(9) -0.0239(9)
F6 0.0577(11) 0.0538(11) 0.0576(11) 0.0230(9) -0.0102(9) -0.0279(9)
F7 0.171(3) 0.0672(16) 0.0595(14) -0.0135(12) -0.0176(17) -0.0111(17)
F8 0.0366(11) 0.0990(19) 0.127(2) 0.0640(17) -0.0028(12) -0.0068(11)

loop_
_atom_type_symbol
_atom_type_description
_atom_type_scat_dispersion_real
_atom_type_scat_dispersion_imag
_atom_type_scat_source
C C 0.0033 0.0016 'International Tables Vol C Tables 4.2.6.8 and 6.1.1.4'
H H 0.0000 0.0000 'International Tables Vol C Tables 4.2.6.8 and 6.1.1.4'
B B 0.0013 0.0007 'International Tables Vol C Tables 4.2.6.8 and 6.1.1.4'
N N 0.0061 0.0033 'International Tables Vol C Tables 4.2.6.8 and 6.1.1.4'
O O 0.0106 0.0060 'International Tables Vol C Tables 4.2.6.8 and 6.1.1.4'
F F 0.0171 0.0103 'International Tables Vol C Tables 4.2.6.8 and 6.1.1.4'
Ag Ag -0.8971 1.1015 'International Tables Vol C Tables 4.2.6.8 and 6.1.1.4'

loop_
_geom_angle_atom_site_label_1
_geom_angle_atom_site_label_2
_geom_angle_atom_site_label_3
_geom_angle
_geom_angle_site_symmetry_1
_geom_angle_site_symmetry_3
_geom_angle_publ_flag
N31 Ag1 N21 124.81(8) . . ?
N31 Ag1 N11 133.39(8) . . ?
N21 Ag1 N11 83.67(8) . . ?
N31 Ag1 N41 84.13(8) . . ?
N21 Ag1 N41 128.76(8) . . ?
N11 Ag1 N41 106.91(8) . . ?
N22 C1 N12 111.4(2) . . ?
N22 C1 C91 112.4(2) . . ?
N12 C1 C91 111.6(2) . . ?
N22 C1 H1 107.0 . . ?
N12 C1 H1 107.0 . . ?
C91 C1 H1 107.0 . . ?
N32 C2 N42 111.0(2) . . ?
N32 C2 C100 112.3(2) . . ?
N42 C2 C100 111.5(2) . . ?
N32 C2 H2 107.3 . . ?
N42 C2 H2 107.3 . . ?
C100 C2 H2 107.3 . . ?
N12 C11 C12 106.8(2) . . ?
N12 C11 H11 126.6 . . ?
C12 C11 H11 126.6 . . ?
C11 C12 C13 105.1(3) . . ?
C11 C12 H12 127.5 . . ?
C13 C12 H12 127.5 . . ?
N11 C13 C12 111.8(3) . . ?
N11 C13 H13 124.1 . . ?
C12 C13 H13 124.1 . . ?
N22 C21 C22 107.2(3) . . ?
N22 C21 H21 126.4 . . ?
C22 C21 H21 126.4 . . ?
C21 C22 C23 105.2(3) . . ?
C21 C22 H22 127.4 . . ?
C23 C22 H22 127.4 . . ?
N21 C23 C22 111.8(3) . . ?
N21 C23 H23 124.1 . . ?
C22 C23 H23 124.1 . . ?
N32 C31 C32 106.9(2) . . ?
N32 C31 H31 126.6 . . ?
C32 C31 H31 126.6 . . ?
C31 C32 C33 105.6(2) . . ?
C31 C32 H32 127.2 . . ?
C33 C32 H32 127.2 . . ?
N31 C33 C32 111.3(3) . . ?
N31 C33 H33 124.4 . . ?
C32 C33 H33 124.4 . . ?
N42 C41 C42 106.9(3) . . ?
N42 C41 H41 126.5 . . ?
C42 C41 H41 126.5 . . ?
C41 C42 C43 105.3(3) . . ?
C41 C42 H42 127.4 . . ?
C43 C42 H42 127.4 . . ?
N41 C43 C42 111.3(3) . . ?
N41 C43 H43 124.4 . . ?
C42 C43 H43 124.4 . . ?
O1 C91 C1 106.4(2) . . ?
O1 C91 H91A 110.4 . . ?
C1 C91 H91A 110.4 . . ?
O1 C91 H91B 110.4 . . ?
C1 C91 H91B 110.4 . . ?
H91A C91 H91B 108.6 . . ?
O1 C92 C93 111.6(2) . . ?
O1 C92 H92A 109.3 . . ?
C93 C92 H92A 109.3 . . ?
O1 C92 H92B 109.3 . . ?
C93 C92 H92B 109.3 . . ?
H92A C92 H92B 108.0 . . ?
C94 C93 C98 119.0(3) . . ?
C94 C93 C92 121.7(3) . . ?
C98 C93 C92 119.3(3) . . ?
C93 C94 C95 120.4(3) . . ?
C93 C94 H94 119.8 . . ?
C95 C94 H94 119.8 . . ?
C96 C95 C94 119.0(3) . . ?
C96 C95 C99 119.9(3) . . ?
C94 C95 C99 121.1(3) . . ?
C97 C96 C95 120.8(3) . . ?
C97 C96 H96 119.6 . . ?
C95 C96 H96 119.6 . . ?
C96 C97 C98 120.1(3) . . ?
C96 C97 H97 120.0 . . ?
C98 C97 H97 120.0 . . ?
C97 C98 C93 120.7(3) . . ?
C97 C98 H98 119.6 . . ?
C93 C98 H98 119.6 . . ?
O2 C99 C95 113.7(2) . . ?
O2 C99 H99A 108.8 . . ?
C95 C99 H99A 108.8 . . ?
O2 C99 H99B 108.8 . . ?
C95 C99 H99B 108.8 . . ?
H99A C99 H99B 107.7 . . ?
O2 C100 C2 104.8(2) . . ?
O2 C100 H10A 110.8 . . ?
C2 C100 H10A 110.8 . . ?
O2 C100 H10B 110.8 . . ?
C2 C100 H10B 110.8 . . ?
H10A C100 H10B 108.9 . . ?
C13 N11 N12 104.5(2) . . ?
C13 N11 Ag1 135.16(19) . . ?
N12 N11 Ag1 120.34(16) . . ?
C11 N12 N11 111.8(2) . . ?
C11 N12 C1 126.4(2) . . ?
N11 N12 C1 121.5(2) . . ?
C23 N21 N22 104.2(2) . . ?
C23 N21 Ag1 131.98(19) . . ?
N22 N21 Ag1 119.10(16) . . ?
C21 N22 N21 111.7(2) . . ?
C21 N22 C1 126.9(2) . . ?
N21 N22 C1 121.4(2) . . ?
C33 N31 N32 104.8(2) . . ?
C33 N31 Ag1 125.45(18) . . ?
N32 N31 Ag1 120.93(16) . . ?
C31 N32 N31 111.5(2) . . ?
C31 N32 C2 126.3(2) . . ?
N31 N32 C2 122.1(2) . . ?
C43 N41 N42 104.5(2) . . ?
C43 N41 Ag1 131.2(2) . . ?
N42 N41 Ag1 121.50(16) . . ?
C41 N42 N41 112.0(2) . . ?
C41 N42 C2 126.8(2) . . ?
N41 N42 C2 121.2(2) . . ?
C91 O1 C92 112.4(2) . . ?
C99 O2 C100 114.1(2) . . ?
N51 Ag2 N71 134.19(8) . . ?
N51 Ag2 N61 84.36(9) . . ?
N71 Ag2 N61 117.58(9) . . ?
N51 Ag2 N81 113.29(9) . . ?
N71 Ag2 N81 85.60(8) . . ?
N61 Ag2 N81 127.77(9) . . ?
N62 C3 N52 111.7(2) . . ?
N62 C3 C101 102.1(4) . . ?
N52 C3 C101 123.8(4) . . ?
N62 C3 C201 119.0(3) . . ?
N52 C3 C201 103.0(3) . . ?
N62 C3 H3 106.0 . . ?
N52 C3 H3 106.0 . . ?
C101 C3 H3 106.0 . . ?
C201 C3 H3 110.5 . . ?
N72 C4 N82 111.1(2) . . ?
N72 C4 C110 108.3(4) . . ?
N82 C4 C110 120.0(5) . . ?
N72 C4 C210 113.4(3) . . ?
N82 C4 C210 105.7(3) . . ?
N72 C4 H4 105.4 . . ?
N82 C4 H4 105.4 . . ?
C110 C4 H4 105.4 . . ?
C210 C4 H4 115.5 . . ?
N52 C51 C52 107.3(3) . . ?
N52 C51 H51 126.3 . . ?
C52 C51 H51 126.3 . . ?
C51 C52 C53 104.7(3) . . ?
C51 C52 H52 127.6 . . ?
C53 C52 H52 127.6 . . ?
N51 C53 C52 111.9(3) . . ?
N51 C53 H53 124.0 . . ?
C52 C53 H53 124.0 . . ?
N62 C61 C62 107.4(3) . . ?
N62 C61 H61 126.3 . . ?
C62 C61 H61 126.3 . . ?
C61 C62 C63 105.3(3) . . ?
C61 C62 H62 127.3 . . ?
C63 C62 H62 127.3 . . ?
N61 C63 C62 111.4(3) . . ?
N61 C63 H63 124.3 . . ?
C62 C63 H63 124.3 . . ?
N72 C71 C72 107.1(3) . . ?
N72 C71 H71 126.4 . . ?
C72 C71 H71 126.4 . . ?
C71 C72 C73 105.3(3) . . ?
C71 C72 H72 127.4 . . ?
C73 C72 H72 127.4 . . ?
N71 C73 C72 111.6(3) . . ?
N71 C73 H73 124.2 . . ?
C72 C73 H73 124.2 . . ?
N82 C81 C82 106.9(3) . . ?
N82 C81 H81 126.5 . . ?
C82 C81 H81 126.5 . . ?
C81 C82 C83 105.3(3) . . ?
C81 C82 H82 127.4 . . ?
C83 C82 H82 127.4 . . ?
N81 C83 C82 111.5(3) . . ?
N81 C83 H83 124.2 . . ?
C82 C83 H83 124.2 . . ?
O3A C101 C3 109.2(6) . . ?
O3A C101 H10C 109.8 . . ?
C3 C101 H10C 109.8 . . ?
O3A C101 H10D 109.8 . . ?
C3 C101 H10D 109.8 . . ?
H10C C101 H10D 108.3 . . ?
C101 O3A C102 111.4(7) . . ?
O3A C102 C103 112.6(7) . . ?
O3A C102 H10E 109.1 . . ?
C103 C102 H10E 109.1 . . ?
O3A C102 H10F 109.1 . . ?
C103 C102 H10F 109.1 . . ?
H10E C102 H10F 107.8 . . ?
C104 C103 C108 120.0 . . ?
C104 C103 C102 121.2(6) . . ?
C108 C103 C102 118.7(6) . . ?
C105 C104 C103 120.0 . . ?
C105 C104 H104 120.0 . . ?
C103 C104 H104 120.0 . . ?
C104 C105 C106 120.0 . . ?
C104 C105 C109 117.7(5) . . ?
C106 C105 C109 122.3(5) . . ?
C107 C106 C105 120.0 . . ?
C107 C106 H106 120.0 . . ?
C105 C106 H106 120.0 . . ?
C108 C107 C106 120.0 . . ?
C108 C107 H107 120.0 . . ?
C106 C107 H107 120.0 . . ?
C107 C108 C103 120.0 . . ?
C107 C108 H108 120.0 . . ?
C103 C108 H108 120.0 . . ?
O4A C109 C105 112.8(6) . . ?
O4A C109 H10G 109.0 . . ?
C105 C109 H10G 109.0 . . ?
O4A C109 H10H 109.0 . . ?
C105 C109 H10H 109.0 . . ?
H10G C109 H10H 107.8 . . ?
C110 O4A C109 116.1(8) . . ?
O4A C110 C4 107.6(7) . . ?
O4A C110 H11A 110.2 . . ?
C4 C110 H11A 110.2 . . ?
O4A C110 H11B 110.2 . . ?
C4 C110 H11B 110.2 . . ?
H11A C110 H11B 108.5 . . ?
O3B C201 C3 105.2(4) . . ?
O3B C201 H20A 110.7 . . ?
C3 C201 H20A 110.7 . . ?
O3B C201 H20B 110.7 . . ?
C3 C201 H20B 110.7 . . ?
H20A C201 H20B 108.8 . . ?
C201 O3B C202 113.1(4) . . ?
O3B C202 C203 111.2(5) . . ?
O3B C202 H20C 109.4 . . ?
C203 C202 H20C 109.4 . . ?
O3B C202 H20D 109.4 . . ?
C203 C202 H20D 109.4 . . ?
H20C C202 H20D 108.0 . . ?
C204 C203 C208 120.0 . . ?
C204 C203 C202 121.6(4) . . ?
C208 C203 C202 118.4(4) . . ?
C203 C204 C205 120.0 . . ?
C203 C204 H204 120.0 . . ?
C205 C204 H204 120.0 . . ?
C204 C205 C206 120.0 . . ?
C204 C205 C209 121.1(4) . . ?
C206 C205 C209 118.8(4) . . ?
C207 C206 C205 120.0 . . ?
C207 C206 H206 120.0 . . ?
C205 C206 H206 120.0 . . ?
C206 C207 C208 120.0 . . ?
C206 C207 H207 120.0 . . ?
C208 C207 H207 120.0 . . ?
C207 C208 C203 120.0 . . ?
C207 C208 H208 120.0 . . ?
C203 C208 H208 120.0 . . ?
O4B C209 C205 113.9(4) . . ?
O4B C209 H20E 108.8 . . ?
C205 C209 H20E 108.8 . . ?
O4B C209 H20F 108.8 . . ?
C205 C209 H20F 108.8 . . ?
H20E C209 H20F 107.7 . . ?
C210 O4B C209 114.4(5) . . ?
O4B C210 C4 107.2(5) . . ?
O4B C210 H21A 110.3 . . ?
C4 C210 H21A 110.3 . . ?
O4B C210 H21B 110.3 . . ?
C4 C210 H21B 110.3 . . ?
H21A C210 H21B 108.5 . . ?
C53 N51 N52 104.6(2) . . ?
C53 N51 Ag2 133.9(2) . . ?
N52 N51 Ag2 121.30(19) . . ?
C51 N52 N51 111.3(2) . . ?
C51 N52 C3 126.9(2) . . ?
N51 N52 C3 121.6(2) . . ?
C63 N61 N62 104.9(3) . . ?
C63 N61 Ag2 129.9(2) . . ?
N62 N61 Ag2 118.3(2) . . ?
C61 N62 N61 111.1(3) . . ?
C61 N62 C3 127.5(3) . . ?
N61 N62 C3 121.4(2) . . ?
C73 N71 N72 104.4(2) . . ?
C73 N71 Ag2 126.13(18) . . ?
N72 N71 Ag2 118.58(16) . . ?
C71 N72 N71 111.6(2) . . ?
C71 N72 C4 126.8(2) . . ?
N71 N72 C4 121.6(2) . . ?
C83 N81 N82 104.7(2) . . ?
C83 N81 Ag2 131.02(19) . . ?
N82 N81 Ag2 121.42(16) . . ?
C81 N82 N81 111.6(2) . . ?
C81 N82 C4 127.2(2) . . ?
N81 N82 C4 121.1(2) . . ?
F4 B1 F3 113.2(3) . . ?
F4 B1 F1 113.1(3) . . ?
F3 B1 F1 114.7(3) . . ?
F4 B1 F2 107.4(4) . . ?
F3 B1 F2 101.7(3) . . ?
F1 B1 F2 105.4(3) . . ?
F7 B2 F6 110.5(3) . . ?
F7 B2 F5 110.7(3) . . ?
F6 B2 F5 111.2(2) . . ?
F7 B2 F8 110.3(3) . . ?
F6 B2 F8 106.1(3) . . ?
F5 B2 F8 108.0(3) . . ?

loop_
_geom_bond_atom_site_label_1
_geom_bond_atom_site_label_2
_geom_bond_distance
_geom_bond_site_symmetry_2
_geom_bond_publ_flag
Ag1 N31 2.285(2) . ?
Ag1 N21 2.304(2) . ?
Ag1 N11 2.326(2) . ?
Ag1 N41 2.372(2) . ?
C1 N22 1.454(3) . ?
C1 N12 1.458(3) . ?
C1 C91 1.520(4) . ?
C1 H1 1.0000 . ?
C2 N32 1.452(3) . ?
C2 N42 1.457(3) . ?
C2 C100 1.518(4) . ?
C2 H2 1.0000 . ?
C11 N12 1.348(3) . ?
C11 C12 1.370(4) . ?
C11 H11 0.9500 . ?
C12 C13 1.388(4) . ?
C12 H12 0.9500 . ?
C13 N11 1.329(4) . ?
C13 H13 0.9500 . ?
C21 N22 1.351(3) . ?
C21 C22 1.361(4) . ?
C21 H21 0.9500 . ?
C22 C23 1.388(5) . ?
C22 H22 0.9500 . ?
C23 N21 1.335(4) . ?
C23 H23 0.9500 . ?
C31 N32 1.357(3) . ?
C31 C32 1.369(4) . ?
C31 H31 0.9500 . ?
C32 C33 1.395(4) . ?
C32 H32 0.9500 . ?
C33 N31 1.335(3) . ?
C33 H33 0.9500 . ?
C41 N42 1.344(4) . ?
C41 C42 1.364(5) . ?
C41 H41 0.9500 . ?
C42 C43 1.395(5) . ?
C42 H42 0.9500 . ?
C43 N41 1.330(4) . ?
C43 H43 0.9500 . ?
C91 O1 1.416(3) . ?
C91 H91A 0.9900 . ?
C91 H91B 0.9900 . ?
C92 O1 1.433(3) . ?
C92 C93 1.506(4) . ?
C92 H92A 0.9900 . ?
C92 H92B 0.9900 . ?
C93 C94 1.383(4) . ?
C93 C98 1.389(4) . ?
C94 C95 1.403(4) . ?
C94 H94 0.9500 . ?
C95 C96 1.379(4) . ?
C95 C99 1.506(4) . ?
C96 C97 1.371(5) . ?
C96 H96 0.9500 . ?
C97 C98 1.375(5) . ?
C97 H97 0.9500 . ?
C98 H98 0.9500 . ?
C99 O2 1.413(4) . ?
C99 H99A 0.9900 . ?
C99 H99B 0.9900 . ?
C100 O2 1.423(3) . ?
C100 H10A 0.9900 . ?
C100 H10B 0.9900 . ?
N11 N12 1.355(3) . ?
N21 N22 1.359(3) . ?
N31 N32 1.363(3) . ?
N41 N42 1.356(3) . ?
Ag2 N51 2.305(3) . ?
Ag2 N71 2.319(2) . ?
Ag2 N61 2.326(3) . ?
Ag2 N81 2.339(2) . ?
C3 N62 1.444(4) . ?
C3 N52 1.451(4) . ?
C3 C101 1.522(7) . ?
C3 C201 1.555(6) . ?
C3 H3 1.0000 . ?
C4 N72 1.452(3) . ?
C4 N82 1.456(3) . ?
C4 C110 1.531(8) . ?
C4 C210 1.534(6) . ?
C4 H4 1.0000 . ?
C51 N52 1.345(4) . ?
C51 C52 1.373(4) . ?
C51 H51 0.9500 . ?
C52 C53 1.386(5) . ?
C52 H52 0.9500 . ?
C53 N51 1.329(4) . ?
C53 H53 0.9500 . ?
C61 N62 1.353(4) . ?
C61 C62 1.361(5) . ?
C61 H61 0.9500 . ?
C62 C63 1.394(5) . ?
C62 H62 0.9500 . ?
C63 N61 1.330(4) . ?
C63 H63 0.9500 . ?
C71 N72 1.351(3) . ?
C71 C72 1.369(4) . ?
C71 H71 0.9500 . ?
C72 C73 1.392(4) . ?
C72 H72 0.9500 . ?
C73 N71 1.336(4) . ?
C73 H73 0.9500 . ?
C81 N82 1.345(3) . ?
C81 C82 1.365(4) . ?
C81 H81 0.9500 . ?
C82 C83 1.387(4) . ?
C82 H82 0.9500 . ?
C83 N81 1.326(4) . ?
C83 H83 0.9500 . ?
C101 O3A 1.417(8) . ?
C101 H10C 0.9900 . ?
C101 H10D 0.9900 . ?
O3A C102 1.441(9) . ?
C102 C103 1.505(10) . ?
C102 H10E 0.9900 . ?
C102 H10F 0.9900 . ?
C103 C104 1.393(4) . ?
C103 C108 1.394(4) . ?
C104 C105 1.393(4) . ?
C104 H104 0.9500 . ?
C105 C106 1.394(4) . ?
C105 C109 1.511(8) . ?
C106 C107 1.393(4) . ?
C106 H106 0.9500 . ?
C107 C108 1.393(4) . ?
C107 H107 0.9500 . ?
C108 H108 0.9500 . ?
C109 O4A 1.433(9) . ?
C109 H10G 0.9900 . ?
C109 H10H 0.9900 . ?
O4A C110 1.420(10) . ?
C110 H11A 0.9900 . ?
C110 H11B 0.9900 . ?
C201 O3B 1.428(6) . ?
C201 H20A 0.9900 . ?
C201 H20B 0.9900 . ?
O3B C202 1.437(6) . ?
C202 C203 1.515(7) . ?
C202 H20C 0.9900 . ?
C202 H20D 0.9900 . ?
C203 C204 1.381(3) . ?
C203 C208 1.382(3) . ?
C204 C205 1.381(3) . ?
C204 H204 0.9500 . ?
C205 C206 1.382(3) . ?
C205 C209 1.527(7) . ?
C206 C207 1.381(3) . ?
C206 H206 0.9500 . ?
C207 C208 1.381(3) . ?
C207 H207 0.9500 . ?
C208 H208 0.9500 . ?
C209 O4B 1.429(7) . ?
C209 H20E 0.9900 . ?
C209 H20F 0.9900 . ?
O4B C210 1.423(7) . ?
C210 H21A 0.9900 . ?
C210 H21B 0.9900 . ?
N51 N52 1.359(3) . ?
N61 N62 1.362(3) . ?
N71 N72 1.363(3) . ?
N81 N82 1.356(3) . ?
B1 F4 1.345(4) . ?
B1 F3 1.346(4) . ?
B1 F1 1.366(4) . ?
B1 F2 1.444(5) . ?
B2 F7 1.338(4) . ?
B2 F6 1.373(3) . ?
B2 F5 1.379(3) . ?
B2 F8 1.388(4) . ?

loop_
_geom_torsion_atom_site_label_1
_geom_torsion_atom_site_label_2
_geom_torsion_atom_site_label_3
_geom_torsion_atom_site_label_4
_geom_torsion
_geom_torsion_site_symmetry_1
_geom_torsion_site_symmetry_2
_geom_torsion_site_symmetry_3
_geom_torsion_site_symmetry_4
_geom_torsion_publ_flag
N12 C11 C12 C13 0.4(3) . . . . ?
C11 C12 C13 N11 0.2(4) . . . . ?
N22 C21 C22 C23 0.1(3) . . . . ?
C21 C22 C23 N21 -0.2(3) . . . . ?
N32 C31 C32 C33 -0.4(3) . . . . ?
C31 C32 C33 N31 0.6(3) . . . . ?
N42 C41 C42 C43 -0.4(3) . . . . ?
C41 C42 C43 N41 -0.1(3) . . . . ?
N22 C1 C91 O1 74.6(3) . . . . ?
N12 C1 C91 O1 -159.4(2) . . . . ?
O1 C92 C93 C94 -124.7(3) . . . . ?
O1 C92 C93 C98 54.3(4) . . . . ?
C98 C93 C94 C95 -0.1(4) . . . . ?
C92 C93 C94 C95 179.0(2) . . . . ?
C93 C94 C95 C96 -0.7(4) . . . . ?
C93 C94 C95 C99 179.2(2) . . . . ?
C94 C95 C96 C97 0.9(4) . . . . ?
C99 C95 C96 C97 -178.9(3) . . . . ?
C95 C96 C97 C98 -0.4(5) . . . . ?
C96 C97 C98 C93 -0.3(5) . . . . ?
C94 C93 C98 C97 0.5(4) . . . . ?
C92 C93 C98 C97 -178.5(3) . . . . ?
C96 C95 C99 O2 -123.9(3) . . . . ?
C94 C95 C99 O2 56.2(4) . . . . ?
N32 C2 C100 O2 -174.7(2) . . . . ?
N42 C2 C100 O2 60.0(3) . . . . ?
C12 C13 N11 N12 -0.8(3) . . . . ?
C12 C13 N11 Ag1 -179.6(2) . . . . ?
N31 Ag1 N11 C13 16.1(3) . . . . ?
N21 Ag1 N11 C13 149.3(3) . . . . ?
N41 Ag1 N11 C13 -82.0(3) . . . . ?
N31 Ag1 N11 N12 -162.66(16) . . . . ?
N21 Ag1 N11 N12 -29.38(19) . . . . ?
N41 Ag1 N11 N12 99.28(19) . . . . ?
C12 C11 N12 N11 -0.9(3) . . . . ?
C12 C11 N12 C1 -175.5(2) . . . . ?
C13 N11 N12 C11 1.0(3) . . . . ?
Ag1 N11 N12 C11 -179.89(17) . . . . ?
C13 N11 N12 C1 175.9(2) . . . . ?
Ag1 N11 N12 C1 -5.0(3) . . . . ?
N22 C1 N12 C11 -123.9(3) . . . . ?
C91 C1 N12 C11 109.5(3) . . . . ?
N22 C1 N12 N11 62.0(3) . . . . ?
C91 C1 N12 N11 -64.6(3) . . . . ?
C22 C23 N21 N22 0.2(3) . . . . ?
C22 C23 N21 Ag1 154.5(2) . . . . ?
N31 Ag1 N21 C23 9.7(3) . . . . ?
N11 Ag1 N21 C23 -130.2(3) . . . . ?
N41 Ag1 N21 C23 123.2(3) . . . . ?
N31 Ag1 N21 N22 161.01(16) . . . . ?
N11 Ag1 N21 N22 21.13(18) . . . . ?
N41 Ag1 N21 N22 -85.5(2) . . . . ?
C22 C21 N22 N21 0.0(3) . . . . ?
C22 C21 N22 C1 179.7(2) . . . . ?
C23 N21 N22 C21 -0.1(3) . . . . ?
Ag1 N21 N22 C21 -158.51(18) . . . . ?
C23 N21 N22 C1 -179.8(2) . . . . ?
Ag1 N21 N22 C1 21.8(3) . . . . ?
N12 C1 N22 C21 107.1(3) . . . . ?
C91 C1 N22 C21 -126.8(3) . . . . ?
N12 C1 N22 N21 -73.2(3) . . . . ?
C91 C1 N22 N21 52.9(3) . . . . ?
C32 C33 N31 N32 -0.5(3) . . . . ?
C32 C33 N31 Ag1 -147.8(2) . . . . ?
N21 Ag1 N31 C33 -95.6(2) . . . . ?
N11 Ag1 N31 C33 22.6(3) . . . . ?
N41 Ag1 N31 C33 130.4(2) . . . . ?
N21 Ag1 N31 N32 122.00(17) . . . . ?
N11 Ag1 N31 N32 -119.80(18) . . . . ?
N41 Ag1 N31 N32 -12.03(18) . . . . ?
C32 C31 N32 N31 0.1(3) . . . . ?
C32 C31 N32 C2 177.0(2) . . . . ?
C33 N31 N32 C31 0.3(3) . . . . ?
Ag1 N31 N32 C31 149.34(17) . . . . ?
C33 N31 N32 C2 -176.8(2) . . . . ?
Ag1 N31 N32 C2 -27.8(3) . . . . ?
N42 C2 N32 C31 -103.0(3) . . . . ?
C100 C2 N32 C31 131.4(3) . . . . ?
N42 C2 N32 N31 73.7(3) . . . . ?
C100 C2 N32 N31 -51.9(3) . . . . ?
C42 C43 N41 N42 0.6(3) . . . . ?
C42 C43 N41 Ag1 161.4(2) . . . . ?
N31 Ag1 N41 C43 -140.9(3) . . . . ?
N21 Ag1 N41 C43 88.3(3) . . . . ?
N11 Ag1 N41 C43 -7.3(3) . . . . ?
N31 Ag1 N41 N42 17.15(19) . . . . ?
N21 Ag1 N41 N42 -113.64(19) . . . . ?
N11 Ag1 N41 N42 150.82(18) . . . . ?
C42 C41 N42 N41 0.8(3) . . . . ?
C42 C41 N42 C2 180.0(2) . . . . ?
C43 N41 N42 C41 -0.9(3) . . . . ?
Ag1 N41 N42 C41 -164.01(18) . . . . ?
C43 N41 N42 C2 179.9(2) . . . . ?
Ag1 N41 N42 C2 16.8(3) . . . . ?
N32 C2 N42 C41 115.4(3) . . . . ?
C100 C2 N42 C41 -118.6(3) . . . . ?
N32 C2 N42 N41 -65.5(3) . . . . ?
C100 C2 N42 N41 60.5(3) . . . . ?
C1 C91 O1 C92 -152.9(2) . . . . ?
C93 C92 O1 C91 76.9(3) . . . . ?
C95 C99 O2 C100 60.6(4) . . . . ?
C2 C100 O2 C99 -175.3(2) . . . . ?
N52 C51 C52 C53 0.7(3) . . . . ?
C51 C52 C53 N51 0.0(4) . . . . ?
N62 C61 C62 C63 0.0(4) . . . . ?
C61 C62 C63 N61 0.0(4) . . . . ?
N72 C71 C72 C73 0.1(3) . . . . ?
C71 C72 C73 N71 -0.2(4) . . . . ?
N82 C81 C82 C83 -0.3(3) . . . . ?
C81 C82 C83 N81 0.3(3) . . . . ?
N62 C3 C101 O3A 64.9(7) . . . . ?
N52 C3 C101 O3A -168.4(5) . . . . ?
C201 C3 C101 O3A -151(2) . . . . ?
C3 C101 O3A C102 -165.0(7) . . . . ?
C101 O3A C102 C103 76.2(10) . . . . ?
O3A C102 C103 C104 -107.7(8) . . . . ?
O3A C102 C103 C108 69.9(10) . . . . ?
C108 C103 C104 C105 0.0 . . . . ?
C102 C103 C104 C105 177.6(8) . . . . ?
C103 C104 C105 C106 0.0 . . . . ?
C103 C104 C105 C109 179.9(7) . . . . ?
C104 C105 C106 C107 0.0 . . . . ?
C109 C105 C106 C107 -179.9(7) . . . . ?
C105 C106 C107 C108 0.0 . . . . ?
C106 C107 C108 C103 0.0 . . . . ?
C104 C103 C108 C107 0.0 . . . . ?
C102 C103 C108 C107 -177.6(8) . . . . ?
C104 C105 C109 O4A 138.7(5) . . . . ?
C106 C105 C109 O4A -41.4(9) . . . . ?
C105 C109 O4A C110 -56.7(9) . . . . ?
C109 O4A C110 C4 -90.0(9) . . . . ?
N72 C4 C110 O4A -161.8(7) . . . . ?
N82 C4 C110 O4A 69.2(10) . . . . ?
N62 C3 C201 O3B 77.6(5) . . . . ?
N52 C3 C201 O3B -158.2(3) . . . . ?
C101 C3 C201 O3B 36.3(14) . . . . ?
C3 C201 O3B C202 -143.4(5) . . . . ?
C201 O3B C202 C203 80.7(6) . . . . ?
O3B C202 C203 C204 -123.4(4) . . . . ?
O3B C202 C203 C208 55.7(6) . . . . ?
C208 C203 C204 C205 0.0 . . . . ?
C202 C203 C204 C205 179.0(6) . . . . ?
C203 C204 C205 C206 0.0 . . . . ?
C203 C204 C205 C209 177.3(4) . . . . ?
C204 C205 C206 C207 0.0 . . . . ?
C209 C205 C206 C207 -177.3(4) . . . . ?
C205 C206 C207 C208 0.0 . . . . ?
C206 C207 C208 C203 0.0 . . . . ?
C204 C203 C208 C207 0.0 . . . . ?
C202 C203 C208 C207 -179.1(5) . . . . ?
C204 C205 C209 O4B 48.0(6) . . . . ?
C206 C205 C209 O4B -134.7(5) . . . . ?
C205 C209 O4B C210 63.5(7) . . . . ?
C209 O4B C210 C4 177.9(5) . . . . ?
N72 C4 C210 O4B -175.9(4) . . . . ?
N82 C4 C210 O4B 62.2(5) . . . . ?
C52 C53 N51 N52 -0.8(3) . . . . ?
C52 C53 N51 Ag2 -176.4(2) . . . . ?
N71 Ag2 N51 C53 25.8(3) . . . . ?
N61 Ag2 N51 C53 149.3(3) . . . . ?
N81 Ag2 N51 C53 -81.8(3) . . . . ?
N71 Ag2 N51 N52 -149.25(18) . . . . ?
N61 Ag2 N51 N52 -25.7(2) . . . . ?
N81 Ag2 N51 N52 103.2(2) . . . . ?
C52 C51 N52 N51 -1.3(3) . . . . ?
C52 C51 N52 C3 -176.6(3) . . . . ?
C53 N51 N52 C51 1.3(3) . . . . ?
Ag2 N51 N52 C51 177.56(18) . . . . ?
C53 N51 N52 C3 176.9(3) . . . . ?
Ag2 N51 N52 C3 -6.8(3) . . . . ?
N62 C3 N52 C51 -123.1(3) . . . . ?
C101 C3 N52 C51 114.4(6) . . . . ?
C201 C3 N52 C51 108.0(4) . . . . ?
N62 C3 N52 N51 62.0(3) . . . . ?
C101 C3 N52 N51 -60.5(6) . . . . ?
C201 C3 N52 N51 -66.9(4) . . . . ?
C62 C63 N61 N62 -0.1(3) . . . . ?
C62 C63 N61 Ag2 149.6(2) . . . . ?
N51 Ag2 N61 C63 -130.3(3) . . . . ?
N71 Ag2 N61 C63 7.3(3) . . . . ?
N81 Ag2 N61 C63 114.5(3) . . . . ?
N51 Ag2 N61 N62 16.0(2) . . . . ?
N71 Ag2 N61 N62 153.63(18) . . . . ?
N81 Ag2 N61 N62 -99.2(2) . . . . ?
C62 C61 N62 N61 0.0(3) . . . . ?
C62 C61 N62 C3 179.1(3) . . . . ?
C63 N61 N62 C61 0.1(3) . . . . ?
Ag2 N61 N62 C61 -153.8(2) . . . . ?
C63 N61 N62 C3 -179.2(2) . . . . ?
Ag2 N61 N62 C3 27.0(3) . . . . ?
N52 C3 N62 C61 105.7(3) . . . . ?
C101 C3 N62 C61 -120.0(5) . . . . ?
C201 C3 N62 C61 -134.4(4) . . . . ?
N52 C3 N62 N61 -75.2(3) . . . . ?
C101 C3 N62 N61 59.1(5) . . . . ?
C201 C3 N62 N61 44.7(4) . . . . ?
C72 C73 N71 N72 0.3(3) . . . . ?
C72 C73 N71 Ag2 -142.8(2) . . . . ?
N51 Ag2 N71 C73 12.2(3) . . . . ?
N61 Ag2 N71 C73 -98.5(2) . . . . ?
N81 Ag2 N71 C73 130.8(2) . . . . ?
N51 Ag2 N71 N72 -126.36(18) . . . . ?
N61 Ag2 N71 N72 122.96(18) . . . . ?
N81 Ag2 N71 N72 -7.80(18) . . . . ?
C72 C71 N72 N71 0.1(3) . . . . ?
C72 C71 N72 C4 179.1(3) . . . . ?
C73 N71 N72 C71 -0.2(3) . . . . ?
Ag2 N71 N72 C71 146.29(19) . . . . ?
C73 N71 N72 C4 -179.3(2) . . . . ?
Ag2 N71 N72 C4 -32.8(3) . . . . ?
N82 C4 N72 C71 -101.9(3) . . . . ?
C110 C4 N72 C71 124.3(6) . . . . ?
C210 C4 N72 C71 139.2(4) . . . . ?
N82 C4 N72 N71 77.0(3) . . . . ?
C110 C4 N72 N71 -56.8(6) . . . . ?
C210 C4 N72 N71 -41.9(4) . . . . ?
C82 C83 N81 N82 -0.2(3) . . . . ?
C82 C83 N81 Ag2 160.2(2) . . . . ?
N51 Ag2 N81 C83 -6.4(3) . . . . ?
N71 Ag2 N81 C83 -143.1(3) . . . . ?
N61 Ag2 N81 C83 95.0(3) . . . . ?
N51 Ag2 N81 N82 151.16(18) . . . . ?
N71 Ag2 N81 N82 14.44(19) . . . . ?
N61 Ag2 N81 N82 -107.4(2) . . . . ?
C82 C81 N82 N81 0.2(3) . . . . ?
C82 C81 N82 C4 179.0(2) . . . . ?
C83 N81 N82 C81 0.0(3) . . . . ?
Ag2 N81 N82 C81 -162.72(18) . . . . ?
C83 N81 N82 C4 -178.9(2) . . . . ?
Ag2 N81 N82 C4 18.4(3) . . . . ?
N72 C4 N82 C81 114.5(3) . . . . ?
C110 C4 N82 C81 -117.8(6) . . . . ?
C210 C4 N82 C81 -122.1(4) . . . . ?
N72 C4 N82 N81 -66.9(3) . . . . ?
C110 C4 N82 N81 60.8(6) . . . . ?
C210 C4 N82 N81 56.6(4) . . . . ?
